data_4030303
loop_
_publ_author_name
'Achar, Tapas Kumar'
'Mal, Prasenjit'

_publ_section_title
;
 Radical-Induced Metal and Solvent-Free Cross-Coupling Using TBAI-TBHP:
 Oxidative Amidation of Aldehydes and Alcohols with N-Chloramines via C-H
 Activation.
;
_journal_issue 1
_journal_name_full 'The Journal of organic chemistry'
_journal_page_first 666
_journal_paper_doi 10.1021/jo502464n
_journal_volume 80
_journal_year 2014
_chemical_formula_sum 'C21 H19 N O'
_chemical_formula_weight 301.37
_chemical_name_systematic
; 
 ? 
;
_space_group_IT_number 14
_symmetry_cell_setting monoclinic
_symmetry_space_group_name_Hall '-P 2ybc'
_symmetry_space_group_name_H-M 'P 1 21/c 1'
_atom_sites_solution_hydrogens geom
_atom_sites_solution_primary direct
_atom_sites_solution_secondary difmap
_audit_creation_method SHELXL-97
_cell_angle_alpha 90.00
_cell_angle_beta 90.528(4)
_cell_angle_gamma 90.00
_cell_formula_units_Z 4
_cell_length_a 5.7438(3)
_cell_length_b 18.2969(10)
_cell_length_c 15.3844(8)
_cell_measurement_reflns_used 3251
_cell_measurement_temperature 298(2)
_cell_measurement_theta_max 22.29
_cell_measurement_theta_min 2.65
_cell_volume 1616.74(15)
_computing_cell_refinement 'Bruker SAINT'
_computing_data_collection 'Bruker APEX2'
_computing_data_reduction 'Bruker SAINT'
_computing_molecular_graphics 'Bruker SHELXTL'
_computing_publication_material 'Bruker SHELXTL'
_computing_structure_refinement 'SHELXL-97 (Sheldrick, 1997)'
_computing_structure_solution 'SHELXS-97 (Sheldrick, 1990)'
_diffrn_ambient_temperature 298(2)
_diffrn_measured_fraction_theta_full 0.986
_diffrn_measured_fraction_theta_max 0.986
_diffrn_measurement_device_type 'Bruker APEX-II CCD'
_diffrn_measurement_method '\f and \w scans'
_diffrn_radiation_monochromator graphite
_diffrn_radiation_source 'fine-focus sealed tube'
_diffrn_radiation_type MoK\a
_diffrn_radiation_wavelength 0.71073
_diffrn_reflns_av_R_equivalents 0.0695
_diffrn_reflns_av_sigmaI/netI 0.0464
_diffrn_reflns_limit_h_max 6
_diffrn_reflns_limit_h_min -6
_diffrn_reflns_limit_k_max 21
_diffrn_reflns_limit_k_min -21
_diffrn_reflns_limit_l_max 18
_diffrn_reflns_limit_l_min -18
_diffrn_reflns_number 19118
_diffrn_reflns_theta_full 25.02
_diffrn_reflns_theta_max 25.02
_diffrn_reflns_theta_min 4.13
_diffrn_standards_number 0
_exptl_absorpt_coefficient_mu 0.076
_exptl_absorpt_correction_T_max 1.00
_exptl_absorpt_correction_T_min 0.6150
_exptl_absorpt_correction_type empirical
_exptl_absorpt_process_details Sadabs
_exptl_crystal_colour colorless
_exptl_crystal_density_diffrn 1.238
_exptl_crystal_density_method 'not measured'
_exptl_crystal_description block
_exptl_crystal_F_000 640
_exptl_crystal_size_max 0.16
_exptl_crystal_size_mid 0.14
_exptl_crystal_size_min 0.12
_refine_diff_density_max 0.127
_refine_diff_density_min -0.164
_refine_diff_density_rms 0.036
_refine_ls_extinction_method none
_refine_ls_goodness_of_fit_ref 1.021
_refine_ls_hydrogen_treatment constr
_refine_ls_matrix_type full
_refine_ls_number_parameters 208
_refine_ls_number_reflns 2821
_refine_ls_number_restraints 0
_refine_ls_restrained_S_all 1.021
_refine_ls_R_factor_all 0.0779
_refine_ls_R_factor_gt 0.0438
_refine_ls_shift/su_max 0.000
_refine_ls_shift/su_mean 0.000
_refine_ls_structure_factor_coef Fsqd
_refine_ls_weighting_details 'calc w=1/[\s^2^(Fo^2^)+(0.0549P)^2^+0.0471P] where P=(Fo^2^+2Fc^2^)/3'
_refine_ls_weighting_scheme calc
_refine_ls_wR_factor_gt 0.0969
_refine_ls_wR_factor_ref 0.1122
_reflns_number_gt 1876
_reflns_number_total 2821
_reflns_threshold_expression >2sigma(I)
_cod_data_source_file jo502464n_si_002.cif
_cod_data_source_block pmal_ta_02_407p
_cod_depositor_comments
;
The following automatic conversions were performed:

'_symmetry_cell_setting' value 'Monoclinic' changed to 'monoclinic'
according to
/home/saulius/struct/COD-crude-data--automatic-downloads/rss-feeds/ACS/lib/dictionaries/cif_core.dic
dictionary named 'cif_core.dic' version 2.4.2 from 2011-04-26.

Automatic conversion script
Id: cif_fix_values 2935 2014-11-11 08:27:57Z andrius 

 Adding full bibliography for 4030302--4030303.cif.
;
_cod_original_sg_symbol_H-M P2(1)/c
_cod_database_code 4030303

loop_
_symmetry_equiv_pos_as_xyz
'x, y, z'
'-x, y+1/2, -z+1/2'
'-x, -y, -z'
'x, -y-1/2, z-1/2'

loop_
_atom_site_label
_atom_site_type_symbol
_atom_site_fract_x
_atom_site_fract_y
_atom_site_fract_z
_atom_site_U_iso_or_equiv
_atom_site_adp_type
_atom_site_occupancy
_atom_site_symmetry_multiplicity
_atom_site_calc_flag
_atom_site_refinement_flags
O1 O 0.2463(2) 0.54867(7) 0.54087(8) 0.0612(4) Uani 1 1 d .
N2 N 0.2631(2) 0.65317(7) 0.46261(9) 0.0441(4) Uani 1 1 d .
C3 C 0.0211(3) 0.64649(9) 0.59371(11) 0.0436(4) Uani 1 1 d .
C4 C 0.4126(3) 0.61854(10) 0.39821(11) 0.0504(5) Uani 1 1 d .
H4A H 0.4847 0.5756 0.4238 0.060 Uiso 1 1 calc R
H4B H 0.5357 0.6522 0.3825 0.060 Uiso 1 1 calc R
C5 C 0.3393(3) 0.78649(9) 0.44421(10) 0.0413(4) Uani 1 1 d .
C6 C 0.2945(3) 0.85040(10) 0.39830(12) 0.0529(5) Uani 1 1 d .
H6 H 0.1624 0.8537 0.3631 0.063 Uiso 1 1 calc R
C7 C 0.0715(3) 0.71025(10) 0.63918(11) 0.0511(5) Uani 1 1 d .
H7 H 0.2075 0.7359 0.6276 0.061 Uiso 1 1 calc R
C8 C -0.1841(3) 0.60971(10) 0.61157(12) 0.0506(5) Uani 1 1 d .
H8 H -0.2216 0.5674 0.5810 0.061 Uiso 1 1 calc R
C9 C -0.3330(3) 0.63544(11) 0.67449(13) 0.0611(5) Uani 1 1 d .
H9 H -0.4698 0.6103 0.6863 0.073 Uiso 1 1 calc R
C10 C 0.2804(3) 0.59628(9) 0.31693(11) 0.0438(4) Uani 1 1 d .
C11 C 0.5372(3) 0.78335(9) 0.49578(11) 0.0480(5) Uani 1 1 d .
H11 H 0.5703 0.7410 0.5269 0.058 Uiso 1 1 calc R
C12 C 0.1689(3) 0.72403(9) 0.43780(11) 0.0453(4) Uani 1 1 d .
H12A H 0.0369 0.7348 0.4746 0.054 Uiso 1 1 calc R
H12B H 0.1117 0.7210 0.3784 0.054 Uiso 1 1 calc R
C13 C 0.1853(3) 0.61248(10) 0.53046(11) 0.0458(4) Uani 1 1 d .
C14 C 0.3669(3) 0.60994(10) 0.23453(12) 0.0551(5) Uani 1 1 d .
H14 H 0.5077 0.6344 0.2285 0.066 Uiso 1 1 calc R
C15 C -0.0796(3) 0.73578(11) 0.70153(11) 0.0578(5) Uani 1 1 d .
H15 H -0.0455 0.7787 0.7313 0.069 Uiso 1 1 calc R
C16 C 0.6405(4) 0.90554(10) 0.45584(13) 0.0599(5) Uani 1 1 d .
H16 H 0.7410 0.9453 0.4597 0.072 Uiso 1 1 calc R
C17 C 0.4449(4) 0.90927(10) 0.40455(13) 0.0625(5) Uani 1 1 d .
H17 H 0.4128 0.9518 0.3736 0.075 Uiso 1 1 calc R
C18 C 0.6874(3) 0.84266(10) 0.50167(13) 0.0550(5) Uani 1 1 d .
H18 H 0.8200 0.8398 0.5367 0.066 Uiso 1 1 calc R
C19 C 0.0692(3) 0.56016(9) 0.32324(12) 0.0507(5) Uani 1 1 d .
H19 H 0.0068 0.5511 0.3777 0.061 Uiso 1 1 calc R
C20 C 0.0391(4) 0.55116(11) 0.16911(13) 0.0646(6) Uani 1 1 d .
H20 H -0.0414 0.5357 0.1197 0.077 Uiso 1 1 calc R
C21 C 0.2450(4) 0.58738(11) 0.16130(13) 0.0652(6) Uani 1 1 d .
H21 H 0.3040 0.5970 0.1064 0.078 Uiso 1 1 calc R
C22 C -0.2798(4) 0.69803(12) 0.71972(12) 0.0630(6) Uani 1 1 d .
H22 H -0.3794 0.7148 0.7627 0.076 Uiso 1 1 calc R
C23 C -0.0490(3) 0.53759(10) 0.25005(13) 0.0598(5) Uani 1 1 d .
H23 H -0.1898 0.5130 0.2554 0.072 Uiso 1 1 calc R

loop_
_atom_site_aniso_label
_atom_site_aniso_U_11
_atom_site_aniso_U_22
_atom_site_aniso_U_33
_atom_site_aniso_U_23
_atom_site_aniso_U_13
_atom_site_aniso_U_12
O1 0.0595(8) 0.0460(8) 0.0783(9) 0.0060(7) 0.0119(7) 0.0061(6)
N2 0.0399(8) 0.0421(8) 0.0503(8) -0.0002(7) 0.0054(7) 0.0018(7)
C3 0.0388(10) 0.0466(10) 0.0454(10) 0.0056(8) -0.0019(8) 0.0020(8)
C4 0.0358(10) 0.0510(11) 0.0645(12) -0.0011(9) 0.0063(9) 0.0010(8)
C5 0.0374(10) 0.0447(10) 0.0418(9) 0.0004(8) 0.0056(8) 0.0054(8)
C6 0.0513(11) 0.0529(12) 0.0545(11) 0.0076(9) -0.0006(9) 0.0053(9)
C7 0.0417(10) 0.0585(12) 0.0533(11) -0.0021(9) 0.0014(9) -0.0050(9)
C8 0.0420(10) 0.0490(11) 0.0608(11) 0.0064(9) -0.0014(9) -0.0008(9)
C9 0.0453(11) 0.0668(14) 0.0714(13) 0.0147(11) 0.0105(10) -0.0017(10)
C10 0.0384(10) 0.0397(10) 0.0533(11) 0.0007(8) 0.0061(8) 0.0067(8)
C11 0.0419(10) 0.0441(11) 0.0580(11) 0.0067(9) 0.0035(9) 0.0046(8)
C12 0.0408(10) 0.0479(11) 0.0470(10) 0.0022(8) -0.0006(8) 0.0051(8)
C13 0.0360(10) 0.0447(11) 0.0566(11) -0.0001(9) -0.0031(8) -0.0025(8)
C14 0.0500(11) 0.0514(11) 0.0643(13) -0.0001(10) 0.0171(10) -0.0004(9)
C15 0.0601(13) 0.0629(13) 0.0504(11) -0.0038(10) 0.0001(10) 0.0005(10)
C16 0.0580(13) 0.0479(12) 0.0741(13) 0.0044(10) 0.0082(11) -0.0059(9)
C17 0.0710(14) 0.0497(12) 0.0668(13) 0.0150(10) 0.0046(11) 0.0052(11)
C18 0.0425(10) 0.0529(12) 0.0696(12) 0.0006(10) -0.0008(9) 0.0006(9)
C19 0.0469(11) 0.0522(11) 0.0532(11) 0.0043(9) 0.0028(9) -0.0024(9)
C20 0.0726(15) 0.0616(13) 0.0594(13) -0.0053(10) -0.0073(11) 0.0071(11)
C21 0.0788(15) 0.0667(14) 0.0502(12) 0.0000(10) 0.0137(11) 0.0075(12)
C22 0.0611(14) 0.0753(15) 0.0530(12) 0.0057(11) 0.0130(10) 0.0096(12)
C23 0.0502(11) 0.0604(13) 0.0686(13) 0.0004(10) -0.0036(10) -0.0037(10)

loop_
_atom_type_symbol
_atom_type_description
_atom_type_scat_dispersion_real
_atom_type_scat_dispersion_imag
_atom_type_scat_source
C C 0.0033 0.0016 'International Tables Vol C Tables 4.2.6.8 and 6.1.1.4'
H H 0.0000 0.0000 'International Tables Vol C Tables 4.2.6.8 and 6.1.1.4'
N N 0.0061 0.0033 'International Tables Vol C Tables 4.2.6.8 and 6.1.1.4'
O O 0.0106 0.0060 'International Tables Vol C Tables 4.2.6.8 and 6.1.1.4'

loop_
_geom_angle_atom_site_label_1
_geom_angle_atom_site_label_2
_geom_angle_atom_site_label_3
_geom_angle
C13 N2 C12 124.39(14)
C13 N2 C4 118.81(14)
C12 N2 C4 115.35(13)
C8 C3 C7 118.75(16)
C8 C3 C13 117.94(16)
C7 C3 C13 123.17(15)
N2 C4 C10 112.54(13)
C11 C5 C6 118.34(16)
C11 C5 C12 122.44(15)
C6 C5 C12 119.20(16)
C17 C6 C5 120.49(18)
C15 C7 C3 120.31(17)
C9 C8 C3 120.44(18)
C22 C9 C8 120.23(18)
C19 C10 C14 118.07(17)
C19 C10 C4 120.24(15)
C14 C10 C4 121.68(16)
C5 C11 C18 120.83(16)
N2 C12 C5 114.77(14)
O1 C13 N2 121.62(16)
O1 C13 C3 119.40(16)
N2 C13 C3 118.99(15)
C21 C14 C10 120.46(18)
C22 C15 C7 120.31(18)
C17 C16 C18 119.57(18)
C16 C17 C6 120.66(18)
C16 C18 C11 120.11(18)
C23 C19 C10 120.85(17)
C21 C20 C23 119.77(19)
C20 C21 C14 120.44(18)
C15 C22 C9 119.94(18)
C20 C23 C19 120.40(18)

loop_
_geom_bond_atom_site_label_1
_geom_bond_atom_site_label_2
_geom_bond_distance
O1 C13 1.229(2)
N2 C13 1.361(2)
N2 C12 1.454(2)
N2 C4 1.462(2)
C3 C8 1.387(2)
C3 C7 1.389(2)
C3 C13 1.497(2)
C4 C10 1.513(2)
C5 C11 1.381(2)
C5 C6 1.389(2)
C5 C12 1.507(2)
C6 C17 1.384(3)
C7 C15 1.381(2)
C8 C9 1.381(3)
C9 C22 1.373(3)
C10 C19 1.385(2)
C10 C14 1.388(2)
C11 C18 1.389(2)
C14 C21 1.384(3)
C15 C22 1.372(3)
C16 C17 1.369(3)
C16 C18 1.375(3)
C19 C23 1.373(3)
C20 C21 1.362(3)
C20 C23 1.371(3)
